data_7702474
loop_
_publ_author_name
'Anwar, M. Kamal'
'Hogarth, Graeme'
'Senturk, Ozan S.'
'Clegg, William'
'Doherty, Simon'
'Elsegood, Mark R. J.'

_publ_section_title
;
 \a--\bAlkenyl isomerisation at diiron centres
;
_journal_issue 3
_journal_name_full 'Journal of the Chemical Society, Dalton Transactions'
_journal_page_first 341
_journal_paper_doi 10.1039/b007977o
_journal_year 2001
_chemical_formula_sum 'C26 H17 Fe2 O6 P'
_chemical_formula_weight 568.07
_space_group_IT_number 14
_space_group_name_Hall '-P 2yn'
_space_group_name_H-M_alt 'P 1 21/n 1'
_symmetry_cell_setting monoclinic
_symmetry_space_group_name_H-M 'P 1 21/n 1'
_atom_sites_solution_hydrogens geom
_atom_sites_solution_primary direct
_atom_sites_solution_secondary difmap
_audit_creation_method SHELXL
_cell_angle_alpha 90.00
_cell_angle_beta 104.49(3)
_cell_angle_gamma 90.00
_cell_formula_units_Z 4
_cell_length_a 9.993(2)
_cell_length_b 14.641(3)
_cell_length_c 18.690(4)
_cell_measurement_reflns_used 25
_cell_measurement_temperature 293(2)
_cell_measurement_theta_max 23
_cell_measurement_theta_min 14
_cell_volume 2647.5(10)
_computing_cell_refinement 'Nicolet R3'
_computing_data_collection 'Nicolet R3'
_computing_data_reduction XDISK
_computing_molecular_graphics XP
_computing_publication_material CIFTAB
_computing_structure_refinement 'SHELXL-93 (Sheldrick, 1993)'
_computing_structure_solution 'SHELXS-86 (Sheldrick, 1990)'
_diffrn_ambient_temperature 293(2)
_diffrn_measurement_device 'Nicolet R3mV'
_diffrn_measurement_method omega-2theta
_diffrn_radiation_monochromator graphite
_diffrn_radiation_source 'fine-focus sealed tube'
_diffrn_radiation_type MoK\a
_diffrn_radiation_wavelength 0.71073
_diffrn_reflns_av_R_equivalents 0.0826
_diffrn_reflns_av_sigmaI/netI 0.0295
_diffrn_reflns_limit_h_max 11
_diffrn_reflns_limit_h_min 0
_diffrn_reflns_limit_k_max 17
_diffrn_reflns_limit_k_min 0
_diffrn_reflns_limit_l_max 21
_diffrn_reflns_limit_l_min -22
_diffrn_reflns_number 4945
_diffrn_reflns_theta_max 25.05
_diffrn_reflns_theta_min 2.52
_diffrn_standards_decay_% 0
_diffrn_standards_interval_count 97
_diffrn_standards_number 3
_exptl_absorpt_coefficient_mu 1.193
_exptl_absorpt_correction_T_max 0.998
_exptl_absorpt_correction_T_min 0.570
_exptl_absorpt_correction_type 'psi scans'
_exptl_crystal_colour orange
_exptl_crystal_density_diffrn 1.425
_exptl_crystal_description block
_exptl_crystal_F_000 1152
_exptl_crystal_size_max 0.92
_exptl_crystal_size_mid 0.90
_exptl_crystal_size_min 0.40
_refine_diff_density_max 0.532
_refine_diff_density_min -0.596
_refine_diff_density_rms 0.077
_refine_ls_extinction_method none
_refine_ls_goodness_of_fit_all 1.079
_refine_ls_goodness_of_fit_obs 1.113
_refine_ls_hydrogen_treatment fixed
_refine_ls_matrix_type full
_refine_ls_number_parameters 316
_refine_ls_number_reflns 4659
_refine_ls_number_restraints 0
_refine_ls_restrained_S_all 1.138
_refine_ls_restrained_S_obs 1.113
_refine_ls_R_factor_all 0.0676
_refine_ls_R_factor_obs 0.0490
_refine_ls_shift/esd_max -0.001
_refine_ls_shift/esd_mean 0.000
_refine_ls_structure_factor_coef Fsqd
_refine_ls_weighting_details 'w=1/[\s^2^(Fo^2^)+(0.0834P)^2^+1.1413P] where P=(Fo^2^+2Fc^2^)/3'
_refine_ls_weighting_scheme calc
_refine_ls_wR_factor_all 0.1558
_refine_ls_wR_factor_obs 0.1304
_reflns_number_observed 3479
_reflns_number_total 4668
_reflns_observed_criterion >2sigma(I)
_cod_data_source_file b007977o.txt
_cod_data_source_block str644
_cod_depositor_comments
;
The following automatic conversions were performed:

data item '_refine_ls_weighting_scheme' value 'calc
w=1/[\s^2^(Fo^2^)+(0.0834P)^2^+1.1413P] where P=(Fo^2^+2Fc^2^)/3' was
changed to 'calc'. A new data item '_refine_ls_weighting_details' was
created with the value set to
'w=1/[\s^2^(Fo^2^)+(0.0834P)^2^+1.1413P] where P=(Fo^2^+2Fc^2^)/3'.

Automatic conversion script
Id: cif_fix_values 6909 2019-04-08 15:41:33Z antanas 
;
_cod_original_cell_volume 2647.5(9)
_cod_original_sg_symbol_H-M P21/n
_cod_database_code 7702474

loop_
_symmetry_equiv_pos_as_xyz
'x, y, z'
'-x+1/2, y+1/2, -z+1/2'
'-x, -y, -z'
'x-1/2, -y-1/2, z-1/2'

loop_
_atom_site_aniso_label
_atom_site_aniso_U_11
_atom_site_aniso_U_22
_atom_site_aniso_U_33
_atom_site_aniso_U_23
_atom_site_aniso_U_13
_atom_site_aniso_U_12
Fe1 0.0719(4) 0.0542(3) 0.0507(3) 0.0006(2) 0.0026(3) -0.0021(2)
Fe2 0.0600(3) 0.0529(3) 0.0520(3) -0.0012(2) 0.0203(2) -0.0060(2)
P1 0.0533(5) 0.0490(5) 0.0518(5) -0.0001(4) 0.0156(4) -0.0015(4)
O1 0.194(4) 0.091(2) 0.074(2) 0.025(2) 0.034(2) 0.007(3)
O2 0.073(2) 0.109(3) 0.171(4) 0.030(3) 0.028(2) 0.010(2)
O3 0.213(5) 0.092(3) 0.081(3) -0.028(2) -0.026(3) -0.006(3)
O4 0.144(3) 0.089(2) 0.117(3) -0.016(2) 0.067(3) -0.051(2)
O5 0.091(2) 0.122(3) 0.101(3) 0.019(2) -0.010(2) 0.011(2)
O6 0.126(3) 0.101(2) 0.079(2) -0.009(2) 0.058(2) 0.000(2)
C1 0.107(3) 0.076(3) 0.053(2) -0.002(2) 0.008(2) 0.000(3)
C2 0.079(3) 0.065(3) 0.083(3) 0.009(2) 0.002(2) -0.004(2)
C3 0.120(4) 0.070(3) 0.068(3) -0.003(2) -0.006(3) 0.001(3)
C4 0.088(3) 0.071(3) 0.074(3) -0.006(2) 0.039(2) -0.014(2)
C5 0.072(3) 0.072(3) 0.071(3) -0.005(2) 0.022(2) -0.011(2)
C6 0.088(3) 0.063(2) 0.066(2) 0.002(2) 0.037(2) -0.003(2)
C7 0.065(2) 0.056(2) 0.053(2) 0.002(2) 0.010(2) 0.006(2)
C8 0.052(2) 0.049(2) 0.057(2) 0.000(2) 0.017(2) -0.0022(15)
C10 0.046(2) 0.058(2) 0.057(2) -0.003(2) 0.018(2) 0.005(2)
C11 0.061(2) 0.053(2) 0.070(2) -0.004(2) 0.019(2) 0.001(2)
C12 0.068(3) 0.064(3) 0.105(4) -0.023(2) 0.036(3) -0.013(2)
C13 0.083(3) 0.114(4) 0.085(4) -0.049(3) 0.037(3) -0.035(3)
C14 0.086(3) 0.141(5) 0.053(2) -0.018(3) 0.022(2) -0.033(3)
C15 0.058(2) 0.082(3) 0.056(2) -0.002(2) 0.016(2) -0.007(2)
C20 0.058(2) 0.046(2) 0.059(2) -0.001(2) 0.020(2) -0.005(2)
C21 0.068(2) 0.059(2) 0.076(3) -0.003(2) 0.029(2) 0.000(2)
C22 0.094(3) 0.072(3) 0.096(3) -0.016(3) 0.059(3) -0.012(2)
C23 0.128(4) 0.066(3) 0.064(3) -0.004(2) 0.044(3) -0.019(3)
C24 0.108(4) 0.083(3) 0.061(3) 0.013(2) 0.013(2) 0.004(3)
C25 0.079(3) 0.080(3) 0.065(3) 0.013(2) 0.022(2) 0.011(2)
C30 0.053(2) 0.049(2) 0.057(2) 0.001(2) 0.016(2) -0.0004(15)
C31 0.055(2) 0.056(2) 0.088(3) -0.007(2) 0.026(2) -0.005(2)
C32 0.065(2) 0.053(2) 0.092(3) -0.004(2) 0.022(2) -0.007(2)
C33 0.095(3) 0.050(2) 0.111(4) -0.009(2) 0.035(3) 0.003(2)
C34 0.081(3) 0.068(3) 0.173(6) -0.011(3) 0.071(3) 0.005(2)
C35 0.063(2) 0.061(2) 0.124(4) -0.003(2) 0.042(2) -0.009(2)

loop_
_atom_site_label
_atom_site_type_symbol
_atom_site_fract_x
_atom_site_fract_y
_atom_site_fract_z
_atom_site_U_iso_or_equiv
_atom_site_thermal_displace_type
_atom_site_occupancy
_atom_site_calc_flag
_atom_site_refinement_flags
Fe1 Fe 0.19671(6) 0.65628(4) 0.89109(3) 0.0612(2) Uani 1 d .
Fe2 Fe -0.06103(5) 0.64746(3) 0.81478(3) 0.0539(2) Uani 1 d .
P1 P 0.09144(9) 0.76287(6) 0.80947(5) 0.0509(2) Uani 1 d .
O1 O 0.1922(5) 0.5135(3) 1.0035(2) 0.1194(14) Uani 1 d .
O2 O 0.4732(4) 0.6216(3) 0.8678(3) 0.1182(14) Uani 1 d .
O3 O 0.2641(6) 0.7987(3) 1.0083(2) 0.140(2) Uani 1 d .
O4 O -0.2174(4) 0.4777(3) 0.8286(2) 0.1105(13) Uani 1 d .
O5 O -0.2813(4) 0.7313(3) 0.6957(2) 0.1110(12) Uani 1 d .
O6 O -0.1156(4) 0.7125(2) 0.9548(2) 0.0963(10) Uani 1 d .
C1 C 0.1958(5) 0.5691(3) 0.9606(2) 0.0804(12) Uani 1 d .
C2 C 0.3657(5) 0.6383(3) 0.8771(3) 0.0789(12) Uani 1 d .
C3 C 0.2380(6) 0.7447(3) 0.9623(3) 0.0910(15) Uani 1 d .
C4 C -0.1549(5) 0.5432(3) 0.8243(3) 0.0746(11) Uani 1 d .
C5 C -0.1967(5) 0.6981(3) 0.7420(2) 0.0709(11) Uani 1 d .
C6 C -0.0909(5) 0.6900(3) 0.9001(2) 0.0691(10) Uani 1 d .
C7 C 0.1118(4) 0.5634(3) 0.8151(2) 0.0587(9) Uani 1 d .
H7 H 0.1131(4) 0.5013(3) 0.8318(2) 0.080 Uiso 1 d R
C8 C 0.0516(3) 0.5759(2) 0.7393(2) 0.0522(8) Uani 1 d .
H8 H 0.0759(3) 0.6265(2) 0.7161(2) 0.080 Uiso 1 d R
C10 C -0.0115(3) 0.5024(2) 0.6858(2) 0.0529(8) Uani 1 d .
C11 C -0.0287(4) 0.4111(2) 0.7062(2) 0.0611(9) Uani 1 d .
H11A H -0.0036(4) 0.3945(2) 0.7575(2) 0.080 Uiso 1 d R
C12 C -0.0780(4) 0.3451(3) 0.6519(3) 0.0765(13) Uani 1 d .
H12A H -0.0899(4) 0.2835(3) 0.6668(3) 0.080 Uiso 1 d R
C13 C -0.1132(5) 0.3684(4) 0.5781(3) 0.091(2) Uani 1 d .
H13A H -0.1463(5) 0.3218(4) 0.5418(3) 0.080 Uiso 1 d R
C14 C -0.0988(5) 0.4581(4) 0.5571(3) 0.092(2) Uani 1 d .
H14A H -0.1233(5) 0.4739(4) 0.5056(3) 0.080 Uiso 1 d R
C15 C -0.0486(4) 0.5248(3) 0.6100(2) 0.0651(10) Uani 1 d .
H15A H -0.0394(4) 0.5868(3) 0.5954(2) 0.080 Uiso 1 d R
C20 C 0.1307(4) 0.7913(2) 0.7204(2) 0.0534(8) Uani 1 d .
C21 C 0.2497(4) 0.7615(3) 0.7017(2) 0.0656(10) Uani 1 d .
H21A H 0.3146(4) 0.7244(3) 0.7362(2) 0.080 Uiso 1 d R
C22 C 0.2736(5) 0.7847(3) 0.6325(3) 0.0808(13) Uani 1 d .
H22A H 0.3567(5) 0.7646(3) 0.6205(3) 0.080 Uiso 1 d R
C23 C 0.1798(6) 0.8373(3) 0.5827(3) 0.0824(14) Uani 1 d .
H23A H 0.1952(6) 0.8528(3) 0.5355(3) 0.080 Uiso 1 d R
C24 C 0.0624(6) 0.8683(3) 0.6010(3) 0.0852(13) Uani 1 d .
H24A H -0.0031(6) 0.9052(3) 0.5666(3) 0.080 Uiso 1 d R
C25 C 0.0373(5) 0.8459(3) 0.6689(2) 0.0743(11) Uani 1 d .
H25A H -0.0450(5) 0.8672(3) 0.6812(2) 0.080 Uiso 1 d R
C30 C 0.0648(3) 0.8790(2) 0.8414(2) 0.0528(8) Uani 1 d .
C31 C 0.1710(4) 0.9433(3) 0.8478(2) 0.0649(10) Uani 1 d .
H31A H 0.2542(4) 0.9252(3) 0.8348(2) 0.080 Uiso 1 d R
C32 C 0.1560(4) 1.0323(3) 0.8717(3) 0.0697(11) Uani 1 d .
H32A H 0.2298(4) 1.0756(3) 0.8759(3) 0.080 Uiso 1 d R
C33 C 0.0351(5) 1.0575(3) 0.8904(3) 0.0838(13) Uani 1 d .
H33A H 0.0251(5) 1.1183(3) 0.9078(3) 0.080 Uiso 1 d R
C34 C -0.0698(5) 0.9945(3) 0.8841(4) 0.100(2) Uani 1 d .
H34A H -0.1541(5) 1.0119(3) 0.8963(4) 0.080 Uiso 1 d R
C35 C -0.0564(4) 0.9062(3) 0.8593(3) 0.0794(13) Uani 1 d .
H35A H -0.1296(4) 0.8624(3) 0.8543(3) 0.080 Uiso 1 d R

loop_
_atom_type_symbol
_atom_type_description
_atom_type_scat_dispersion_real
_atom_type_scat_dispersion_imag
_atom_type_scat_source
C C 0.0033 0.0016 'International Tables Vol C Tables 4.2.6.8 and 6.1.1.4'
H H 0.0000 0.0000 'International Tables Vol C Tables 4.2.6.8 and 6.1.1.4'
O O 0.0106 0.0060 'International Tables Vol C Tables 4.2.6.8 and 6.1.1.4'
P P 0.1023 0.0942 'International Tables Vol C Tables 4.2.6.8 and 6.1.1.4'
Fe Fe 0.3463 0.8444 'International Tables Vol C Tables 4.2.6.8 and 6.1.1.4'

loop_
_geom_angle_atom_site_label_1
_geom_angle_atom_site_label_2
_geom_angle_atom_site_label_3
_geom_angle
_geom_angle_publ_flag
C2 Fe1 C1 100.0(2) y
C2 Fe1 C3 99.2(2) y
C1 Fe1 C3 91.0(2) y
C2 Fe1 C7 92.6(2) y
C1 Fe1 C7 87.3(2) y
C3 Fe1 C7 168.2(2) y
C2 Fe1 P1 107.51(15) y
C1 Fe1 P1 152.1(2) y
C3 Fe1 P1 89.1(2) y
C7 Fe1 P1 86.93(11) y
C2 Fe1 Fe2 138.5(2) y
C1 Fe1 Fe2 100.0(2) y
C3 Fe1 Fe2 116.4(2) y
C7 Fe1 Fe2 52.64(10) y
P1 Fe1 Fe2 55.63(3) y
C6 Fe2 C5 105.2(2) y
C6 Fe2 C4 90.0(2) y
C5 Fe2 C4 96.2(2) y
C6 Fe2 C7 120.8(2) y
C5 Fe2 C7 133.8(2) y
C4 Fe2 C7 87.3(2) y
C6 Fe2 C8 157.8(2) y
C5 Fe2 C8 96.7(2) y
C4 Fe2 C8 91.2(2) y
C7 Fe2 C8 37.14(13) y
C6 Fe2 P1 92.42(14) y
C5 Fe2 P1 92.64(13) y
C4 Fe2 P1 169.8(2) y
C7 Fe2 P1 83.00(11) y
C8 Fe2 P1 82.83(9) y
C6 Fe2 Fe1 81.89(15) y
C5 Fe2 Fe1 146.56(13) y
C4 Fe2 Fe1 116.6(2) y
C7 Fe2 Fe1 48.46(10) y
C8 Fe2 Fe1 77.75(9) y
P1 Fe2 Fe1 54.08(3) y
C30 P1 C20 99.4(2) ?
C30 P1 Fe1 120.07(12) ?
C20 P1 Fe1 126.67(12) ?
C30 P1 Fe2 120.95(11) ?
C20 P1 Fe2 119.82(12) ?
Fe1 P1 Fe2 70.29(4) y
O1 C1 Fe1 178.4(5) ?
O2 C2 Fe1 176.2(4) ?
O3 C3 Fe1 178.3(5) ?
O4 C4 Fe2 178.1(5) ?
O5 C5 Fe2 178.9(4) ?
O6 C6 Fe2 175.5(4) ?
C8 C7 Fe1 128.9(3) ?
C8 C7 Fe2 77.2(2) ?
Fe1 C7 Fe2 78.91(13) y
C7 C8 C10 125.7(3) ?
C7 C8 Fe2 65.6(2) ?
C10 C8 Fe2 123.7(2) ?
C11 C10 C15 118.1(4) ?
C11 C10 C8 124.0(3) ?
C15 C10 C8 117.7(3) ?
C12 C11 C10 120.2(4) ?
C13 C12 C11 120.7(4) ?
C12 C13 C14 119.9(4) ?
C13 C14 C15 120.4(4) ?
C14 C15 C10 120.6(4) ?
C21 C20 C25 117.8(4) ?
C21 C20 P1 122.9(3) ?
C25 C20 P1 119.3(3) ?
C20 C21 C22 120.3(4) ?
C23 C22 C21 120.7(4) ?
C24 C23 C22 119.6(4) ?
C23 C24 C25 120.4(4) ?
C24 C25 C20 121.1(4) ?
C35 C30 C31 118.2(3) ?
C35 C30 P1 123.1(3) ?
C31 C30 P1 118.7(3) ?
C32 C31 C30 120.9(3) ?
C33 C32 C31 119.9(4) ?
C34 C33 C32 119.4(4) ?
C33 C34 C35 121.0(4) ?
C34 C35 C30 120.5(4) ?

loop_
_geom_bond_atom_site_label_1
_geom_bond_atom_site_label_2
_geom_bond_distance
_geom_bond_publ_flag
Fe1 C2 1.791(6) y
Fe1 C1 1.823(5) y
Fe1 C3 1.829(5) y
Fe1 C7 1.996(4) y
Fe1 P1 2.2508(12) y
Fe1 Fe2 2.6166(11) y
Fe2 C6 1.806(4) y
Fe2 C5 1.821(5) y
Fe2 C4 1.823(4) y
Fe2 C7 2.119(4) y
Fe2 C8 2.269(3) y
Fe2 P1 2.2940(11) y
P1 C30 1.843(4) ?
P1 C20 1.850(4) ?
O1 C1 1.150(6) y
O2 C2 1.157(6) y
O3 C3 1.149(6) y
O4 C4 1.159(5) y
O5 C5 1.155(5) y
O6 C6 1.157(5) y
C7 C8 1.405(5) y
C8 C10 1.496(5) y
C10 C11 1.411(5) ?
C10 C15 1.410(5) ?
C11 C12 1.400(6) ?
C12 C13 1.378(7) ?
C13 C14 1.388(8) ?
C14 C15 1.392(6) ?
C20 C21 1.392(5) ?
C20 C25 1.410(5) ?
C21 C22 1.413(6) ?
C22 C23 1.379(7) ?
C23 C24 1.378(7) ?
C24 C25 1.393(6) ?
C30 C35 1.393(5) ?
C30 C31 1.401(5) ?
C31 C32 1.398(5) ?
C32 C33 1.389(6) ?
C33 C34 1.379(6) ?
C34 C35 1.391(6) ?
